data_4326974
loop_
_publ_author_name
'Chia-Nung Tsai'
'Marco M. Allard'
'Richard L. Lord'
'Dao-Wen Luo'
'Yuan-Jang Chen'
'H. Bernhard Schlegel'
'John F. Endicott'

_publ_section_title
;
 Characterization of Low Energy Charge Transfer Transitions in
 (terpyridine)(bipyridine)Ruthenium(II) Complexes and their
 Cyanide-Bridged Bi- and Tri-Metallic Analogues
;
_journal_name_full 'Inorganic Chemistry'
_journal_page_first 11965
_journal_page_last 11977
_journal_paper_doi 10.1021/ic2010387
_journal_volume 50
_journal_year 2011
_chemical_formula_moiety 'C72 H54 N16 Ru3, 4(F6 P)'
_chemical_formula_sum 'C72 H54 F24 N16 P4 Ru3'
_chemical_formula_weight 2026.40
_space_group_IT_number 2
_symmetry_cell_setting triclinic
_symmetry_Int_Tables_number 2
_symmetry_space_group_name_Hall '-P 1'
_symmetry_space_group_name_H-M 'P -1'
_atom_sites_solution_hydrogens geom
_atom_sites_solution_primary direct
_atom_sites_solution_secondary difmap
_audit_creation_method SHELXL-97
_cell_angle_alpha 72.368(2)
_cell_angle_beta 77.656(2)
_cell_angle_gamma 74.812(2)
_cell_formula_units_Z 2
_cell_length_a 14.2454(4)
_cell_length_b 14.6811(4)
_cell_length_c 20.8998(6)
_cell_measurement_reflns_used 13943
_cell_measurement_temperature 110(2)
_cell_measurement_theta_max 29.1977
_cell_measurement_theta_min 2.8415
_cell_volume 3976.9(2)
_computing_cell_refinement
; 
CrysAlis RED, Oxford Diffraction Ltd., 
Version 1.171.32.29 (release 10-06-2008 CrysAlis171 .NET) 
(compiled Jun 10 2008,16:49:55) 
;
_computing_data_collection
; 
CrysAlis CCD, Oxford Diffraction Ltd., 
Version 1.171.32.29 (release 10-06-2008 CrysAlis171 .NET) 
(compiled Jun 10 2008,16:49:55) 
;
_computing_data_reduction
; 
CrysAlis RED, Oxford Diffraction Ltd., 
Version 1.171.32.29 (release 10-06-2008 CrysAlis171 .NET) 
(compiled Jun 10 2008,16:49:55) 
;
_computing_molecular_graphics 'Bruker SHELXTL'
_computing_publication_material 'Bruker SHELXTL'
_computing_structure_refinement 'SHELXL-97 (Sheldrick, 2008)'
_computing_structure_solution 'SHELXS-97 (Sheldrick, 2008)'
_diffrn_ambient_temperature 110(2)
_diffrn_measured_fraction_theta_full 0.997
_diffrn_measured_fraction_theta_max 0.846
_diffrn_measurement_device_type 'CCD detector'
_diffrn_measurement_method '\w scans'
_diffrn_radiation_monochromator graphite
_diffrn_radiation_probe x-ray
_diffrn_radiation_type MoK\a
_diffrn_radiation_wavelength 0.71073
_diffrn_reflns_av_R_equivalents 0.0349
_diffrn_reflns_av_sigmaI/netI 0.0908
_diffrn_reflns_limit_h_max 19
_diffrn_reflns_limit_h_min -17
_diffrn_reflns_limit_k_max 19
_diffrn_reflns_limit_k_min -18
_diffrn_reflns_limit_l_max 25
_diffrn_reflns_limit_l_min -28
_diffrn_reflns_number 35383
_diffrn_reflns_theta_full 26.00
_diffrn_reflns_theta_max 29.27
_diffrn_reflns_theta_min 2.87
_diffrn_source 'fine-focus sealed tube'
_exptl_absorpt_coefficient_mu 0.753
_exptl_absorpt_correction_T_max 1.00000
_exptl_absorpt_correction_T_min 0.89460
_exptl_absorpt_correction_type multi-scan
_exptl_absorpt_process_details
; 
CrysAlisPro, Oxford Diffraction Ltd., 
Version 1.171.33.46 (release 27-08-2009 CrysAlis171 .NET) 
(compiled Aug 27 2009,17:19:36) 
empirical absorption correction using spherical harmonics, 
 implemented in SCALE3 ABSPACK scaling algorithm. 
;
_exptl_crystal_colour brown
_exptl_crystal_density_diffrn 1.692
_exptl_crystal_description parallelepiped
_exptl_crystal_F_000 2012
_exptl_crystal_size_max 0.40
_exptl_crystal_size_mid 0.32
_exptl_crystal_size_min 0.16
_refine_diff_density_max 2.039
_refine_diff_density_min -1.216
_refine_diff_density_rms 0.153
_refine_ls_extinction_method none
_refine_ls_goodness_of_fit_ref 0.944
_refine_ls_hydrogen_treatment constr
_refine_ls_matrix_type full
_refine_ls_number_parameters 1099
_refine_ls_number_reflns 18347
_refine_ls_number_restraints 0
_refine_ls_restrained_S_all 0.944
_refine_ls_R_factor_all 0.1200
_refine_ls_R_factor_gt 0.0692
_refine_ls_shift/su_max 0.001
_refine_ls_shift/su_mean 0.000
_refine_ls_structure_factor_coef Fsqd
_refine_ls_weighting_details 'calc w=1/[\s^2^(Fo^2^)+(0.1224P)^2^+0.0000P] where P=(Fo^2^+2Fc^2^)/3'
_refine_ls_weighting_scheme calc
_refine_ls_wR_factor_gt 0.1813
_refine_ls_wR_factor_ref 0.2004
_reflns_number_gt 10262
_reflns_number_total 18347
_reflns_threshold_expression >2sigma(I)
_cod_data_source_file ic2010387_si_002_2.cif
_cod_data_source_block ru3i
_cod_original_cell_volume 3976.94(19)
_cod_database_code 4326974

loop_
_symmetry_equiv_pos_as_xyz
'x, y, z'
'-x, -y, -z'

loop_
_atom_site_label
_atom_site_type_symbol
_atom_site_fract_x
_atom_site_fract_y
_atom_site_fract_z
_atom_site_U_iso_or_equiv
_atom_site_adp_type
_atom_site_occupancy
_atom_site_symmetry_multiplicity
_atom_site_calc_flag
_atom_site_refinement_flags
Ru1 Ru 0.81904(3) 0.85097(4) 0.15711(2) 0.03291(14) Uani 1 1 d .
Ru2 Ru 0.94752(3) 1.01821(3) 0.29426(2) 0.03255(14) Uani 1 1 d .
Ru3 Ru 0.70799(4) 1.35044(3) 0.27273(3) 0.03897(15) Uani 1 1 d .
N1 N 0.7465(3) 0.7884(4) 0.1098(3) 0.0351(11) Uani 1 1 d .
N2 N 0.6888(3) 0.9550(4) 0.1423(2) 0.0351(11) Uani 1 1 d .
N3 N 0.9089(3) 0.8809(3) 0.0635(2) 0.0319(10) Uani 1 1 d .
N4 N 0.9357(3) 0.7458(4) 0.1756(3) 0.0358(11) Uani 1 1 d .
N5 N 0.7721(4) 0.7750(4) 0.2560(3) 0.0452(13) Uani 1 1 d .
N6 N 0.9035(3) 0.9663(3) 0.2281(2) 0.0327(11) Uani 1 1 d .
N7 N 1.0516(4) 0.8907(3) 0.3107(3) 0.0388(12) Uani 1 1 d .
N8 N 1.0626(4) 1.0586(4) 0.2230(3) 0.0384(12) Uani 1 1 d .
N9 N 0.8353(4) 0.9840(4) 0.3710(2) 0.0406(12) Uani 1 1 d .
N10 N 0.9791(4) 1.0657(4) 0.3680(3) 0.0387(12) Uani 1 1 d .
N11 N 0.8514(4) 1.1482(4) 0.2711(2) 0.0383(12) Uani 1 1 d .
N12 N 0.6783(4) 1.3849(4) 0.1748(3) 0.0470(13) Uani 1 1 d .
N13 N 0.6194(4) 1.4915(4) 0.2615(3) 0.0394(12) Uani 1 1 d .
N14 N 0.5873(4) 1.2912(4) 0.3223(3) 0.0481(14) Uani 1 1 d .
N15 N 0.7219(4) 1.3305(4) 0.3686(3) 0.0472(14) Uani 1 1 d .
N16 N 0.8392(4) 1.3950(4) 0.2607(3) 0.0544(15) Uani 1 1 d .
C1 C 0.7834(4) 0.7076(5) 0.0886(4) 0.0443(16) Uani 1 1 d .
H1A H 0.8433 0.6673 0.1028 0.053 Uiso 1 1 calc R
C2 C 0.7394(5) 0.6789(5) 0.0468(4) 0.0533(19) Uani 1 1 d .
H2A H 0.7686 0.6209 0.0326 0.064 Uiso 1 1 calc R
C3 C 0.6527(5) 0.7365(5) 0.0266(4) 0.0490(17) Uani 1 1 d .
H3A H 0.6209 0.7190 -0.0021 0.059 Uiso 1 1 calc R
C4 C 0.6119(4) 0.8203(5) 0.0484(3) 0.0445(16) Uani 1 1 d .
H4A H 0.5522 0.8613 0.0345 0.053 Uiso 1 1 calc R
C5 C 0.6594(4) 0.8437(4) 0.0909(3) 0.0351(13) Uani 1 1 d .
C6 C 0.6243(4) 0.9319(5) 0.1154(3) 0.0372(14) Uani 1 1 d .
C7 C 0.5281(4) 0.9890(5) 0.1119(3) 0.0447(15) Uani 1 1 d .
H7A H 0.4821 0.9705 0.0939 0.054 Uiso 1 1 calc R
C8 C 0.5014(5) 1.0734(5) 0.1355(4) 0.0488(17) Uani 1 1 d .
H8A H 0.4370 1.1130 0.1341 0.059 Uiso 1 1 calc R
C9 C 0.5687(5) 1.0971(5) 0.1602(4) 0.0508(17) Uani 1 1 d .
H9A H 0.5524 1.1547 0.1756 0.061 Uiso 1 1 calc R
C10 C 0.6622(5) 1.0375(5) 0.1634(3) 0.0432(15) Uani 1 1 d .
H10A H 0.7088 1.0556 0.1810 0.052 Uiso 1 1 calc R
C11 C 0.8877(4) 0.9500(4) 0.0069(3) 0.0315(12) Uani 1 1 d .
H11A H 0.8272 0.9965 0.0084 0.038 Uiso 1 1 calc R
C12 C 0.9504(4) 0.9560(4) -0.0535(3) 0.0350(13) Uani 1 1 d .
H12A H 0.9332 1.0060 -0.0929 0.042 Uiso 1 1 calc R
C13 C 1.0388(4) 0.8887(5) -0.0566(3) 0.0403(15) Uani 1 1 d .
H13A H 1.0833 0.8921 -0.0978 0.048 Uiso 1 1 calc R
C14 C 1.0608(4) 0.8161(5) 0.0018(3) 0.0424(15) Uani 1 1 d .
H14A H 1.1200 0.7679 0.0006 0.051 Uiso 1 1 calc R
C15 C 0.9967(4) 0.8139(4) 0.0615(3) 0.0342(13) Uani 1 1 d .
C16 C 1.0152(4) 0.7416(4) 0.1256(3) 0.0384(14) Uani 1 1 d .
C17 C 1.1027(5) 0.6761(5) 0.1400(4) 0.0507(17) Uani 1 1 d .
H17A H 1.1580 0.6709 0.1056 0.061 Uiso 1 1 calc R
C18 C 1.1072(6) 0.6178(5) 0.2065(5) 0.064(2) Uani 1 1 d .
H18A H 1.1667 0.5732 0.2176 0.077 Uiso 1 1 calc R
C19 C 1.0264(6) 0.6242(5) 0.2558(4) 0.059(2) Uani 1 1 d .
H19A H 1.0302 0.5855 0.3012 0.071 Uiso 1 1 calc R
C20 C 0.9398(5) 0.6875(5) 0.2386(4) 0.0498(17) Uani 1 1 d .
C21 C 0.8426(6) 0.7031(5) 0.2842(3) 0.0506(17) Uani 1 1 d .
C22 C 0.8265(7) 0.6467(6) 0.3495(4) 0.067(2) Uani 1 1 d .
H22A H 0.8771 0.5953 0.3685 0.081 Uiso 1 1 calc R
C23 C 0.7355(8) 0.6664(7) 0.3865(4) 0.079(3) Uani 1 1 d .
H23A H 0.7233 0.6294 0.4323 0.095 Uiso 1 1 calc R
C24 C 0.6633(8) 0.7373(7) 0.3591(4) 0.074(3) Uani 1 1 d .
H24A H 0.5997 0.7498 0.3844 0.089 Uiso 1 1 calc R
C25 C 0.6837(6) 0.7912(6) 0.2937(4) 0.0551(19) Uani 1 1 d .
H25A H 0.6331 0.8422 0.2743 0.066 Uiso 1 1 calc R
C26 C 1.0383(6) 0.8058(5) 0.3573(3) 0.0517(18) Uani 1 1 d .
H26A H 0.9779 0.8043 0.3872 0.062 Uiso 1 1 calc R
C27 C 1.1107(7) 0.7216(5) 0.3620(4) 0.064(2) Uani 1 1 d .
H27A H 1.1016 0.6630 0.3955 0.077 Uiso 1 1 calc R
C28 C 1.1982(6) 0.7246(7) 0.3158(5) 0.074(3) Uani 1 1 d .
H28A H 1.2492 0.6677 0.3172 0.089 Uiso 1 1 calc R
C29 C 1.2086(6) 0.8096(7) 0.2696(4) 0.066(2) Uani 1 1 d .
H29A H 1.2676 0.8111 0.2382 0.079 Uiso 1 1 calc R
C30 C 1.1384(5) 0.8934(5) 0.2660(4) 0.0492(18) Uani 1 1 d .
C31 C 1.1438(5) 0.9872(5) 0.2179(3) 0.0431(15) Uani 1 1 d .
C32 C 1.2256(5) 1.0082(6) 0.1705(4) 0.0566(19) Uani 1 1 d .
H32A H 1.2830 0.9581 0.1676 0.068 Uiso 1 1 calc R
C33 C 1.2242(6) 1.0980(6) 0.1290(4) 0.062(2) Uani 1 1 d .
H33A H 1.2799 1.1110 0.0962 0.074 Uiso 1 1 calc R
C34 C 1.1437(6) 1.1706(6) 0.1337(4) 0.0587(19) Uani 1 1 d .
H34A H 1.1424 1.2348 0.1050 0.070 Uiso 1 1 calc R
C35 C 1.0630(5) 1.1487(5) 0.1815(3) 0.0442(15) Uani 1 1 d .
H35A H 1.0062 1.1991 0.1851 0.053 Uiso 1 1 calc R
C36 C 0.7607(5) 0.9450(5) 0.3688(3) 0.0508(17) Uani 1 1 d .
H36A H 0.7673 0.9156 0.3329 0.061 Uiso 1 1 calc R
C37 C 0.6756(6) 0.9448(6) 0.4149(4) 0.059(2) Uani 1 1 d .
H37A H 0.6253 0.9159 0.4112 0.070 Uiso 1 1 calc R
C38 C 0.6661(6) 0.9885(6) 0.4669(4) 0.063(2) Uani 1 1 d .
H38A H 0.6079 0.9912 0.4991 0.076 Uiso 1 1 calc R
C39 C 0.7420(6) 1.0282(6) 0.4716(4) 0.065(2) Uani 1 1 d .
H39A H 0.7369 1.0563 0.5079 0.078 Uiso 1 1 calc R
C40 C 0.8248(5) 1.0267(5) 0.4234(3) 0.0412(15) Uani 1 1 d .
C41 C 0.9086(5) 1.0688(4) 0.4221(3) 0.0443(16) Uani 1 1 d .
C42 C 0.9156(6) 1.1090(5) 0.4728(4) 0.0507(18) Uani 1 1 d .
H42A H 0.8647 1.1115 0.5104 0.061 Uiso 1 1 calc R
C43 C 0.9969(7) 1.1449(5) 0.4675(4) 0.064(2) Uani 1 1 d .
H43A H 1.0015 1.1747 0.5009 0.077 Uiso 1 1 calc R
C44 C 1.0732(6) 1.1385(5) 0.4139(4) 0.061(2) Uani 1 1 d .
H44A H 1.1311 1.1611 0.4108 0.073 Uiso 1 1 calc R
C45 C 1.0612(5) 1.0974(5) 0.3648(3) 0.0464(16) Uani 1 1 d .
H45A H 1.1125 1.0917 0.3278 0.056 Uiso 1 1 calc R
C46 C 0.7089(5) 1.3264(5) 0.1323(4) 0.0549(18) Uani 1 1 d .
H46A H 0.7522 1.2653 0.1467 0.066 Uiso 1 1 calc R
C47 C 0.6814(6) 1.3498(6) 0.0699(4) 0.067(2) Uani 1 1 d .
H47A H 0.7047 1.3054 0.0422 0.080 Uiso 1 1 calc R
C48 C 0.6203(7) 1.4372(7) 0.0474(4) 0.077(3) Uani 1 1 d .
H48A H 0.5990 1.4544 0.0044 0.093 Uiso 1 1 calc R
C49 C 0.5899(6) 1.5005(6) 0.0889(4) 0.063(2) Uani 1 1 d .
H49A H 0.5494 1.5632 0.0737 0.075 Uiso 1 1 calc R
C50 C 0.6186(5) 1.4724(5) 0.1529(3) 0.0481(16) Uani 1 1 d .
C51 C 0.5874(5) 1.5336(5) 0.2009(3) 0.0449(16) Uani 1 1 d .
C52 C 0.5269(6) 1.6264(5) 0.1871(4) 0.061(2) Uani 1 1 d .
H52A H 0.5065 1.6560 0.1438 0.074 Uiso 1 1 calc R
C53 C 0.4966(6) 1.6755(5) 0.2384(4) 0.0580(19) Uani 1 1 d .
H53A H 0.4535 1.7380 0.2310 0.070 Uiso 1 1 calc R
C54 C 0.5299(6) 1.6323(5) 0.2986(4) 0.058(2) Uani 1 1 d .
H54A H 0.5100 1.6641 0.3342 0.070 Uiso 1 1 calc R
C55 C 0.5932(5) 1.5414(5) 0.3083(4) 0.0522(18) Uani 1 1 d .
H55A H 0.6188 1.5136 0.3500 0.063 Uiso 1 1 calc R
C56 C 0.5234(6) 1.2684(6) 0.2960(4) 0.063(2) Uani 1 1 d .
H56A H 0.5316 1.2813 0.2480 0.076 Uiso 1 1 calc R
C57 C 0.4444(7) 1.2266(8) 0.3335(5) 0.091(3) Uani 1 1 d .
H57A H 0.4022 1.2080 0.3123 0.109 Uiso 1 1 calc R
C58 C 0.4311(8) 1.2141(9) 0.4012(6) 0.116(5) Uani 1 1 d .
H58A H 0.3746 1.1921 0.4282 0.139 Uiso 1 1 calc R
C59 C 0.4991(8) 1.2328(8) 0.4324(5) 0.098(3) Uani 1 1 d .
H59A H 0.4928 1.2179 0.4804 0.117 Uiso 1 1 calc R
C60 C 0.5768(6) 1.2740(5) 0.3910(4) 0.0580(19) Uani 1 1 d .
C61 C 0.6525(6) 1.2976(5) 0.4173(4) 0.0545(19) Uani 1 1 d .
C62 C 0.6585(8) 1.2893(7) 0.4845(4) 0.079(3) Uani 1 1 d .
H62A H 0.6104 1.2648 0.5201 0.095 Uiso 1 1 calc R
C63 C 0.7355(9) 1.3173(8) 0.4986(6) 0.093(3) Uani 1 1 d .
H63A H 0.7395 1.3117 0.5445 0.112 Uiso 1 1 calc R
C64 C 0.8062(8) 1.3530(6) 0.4486(5) 0.076(3) Uani 1 1 d .
H64A H 0.8570 1.3750 0.4587 0.092 Uiso 1 1 calc R
C65 C 0.8003(6) 1.3555(5) 0.3820(4) 0.0542(19) Uani 1 1 d .
C66 C 0.8708(6) 1.3823(5) 0.3211(4) 0.059(2) Uani 1 1 d .
C67 C 0.9671(7) 1.3852(6) 0.3207(7) 0.087(3) Uani 1 1 d .
H67A H 0.9886 1.3762 0.3627 0.104 Uiso 1 1 calc R
C68 C 1.0327(8) 1.4006(7) 0.2622(8) 0.099(4) Uani 1 1 d .
H68A H 1.0996 1.3981 0.2634 0.119 Uiso 1 1 calc R
C69 C 0.9998(6) 1.4191(6) 0.2035(7) 0.084(3) Uani 1 1 d .
H69A H 1.0421 1.4355 0.1619 0.100 Uiso 1 1 calc R
C70 C 0.9006(6) 1.4143(5) 0.2029(5) 0.069(2) Uani 1 1 d .
H70A H 0.8786 1.4251 0.1609 0.083 Uiso 1 1 calc R
C71 C 0.8750(4) 0.9265(4) 0.1981(3) 0.0345(13) Uani 1 1 d .
C72 C 0.7938(5) 1.2195(4) 0.2719(3) 0.0395(14) Uani 1 1 d .
P1 P 0.33003(12) 0.81857(14) 0.05658(11) 0.0489(5) Uani 1 1 d .
F1 F 0.3805(3) 0.8054(3) 0.1208(2) 0.0694(13) Uani 1 1 d .
F2 F 0.2798(3) 0.8392(4) -0.0099(2) 0.0739(13) Uani 1 1 d .
F3 F 0.2246(2) 0.8522(3) 0.0970(2) 0.0541(10) Uani 1 1 d .
F4 F 0.3435(3) 0.9293(3) 0.0318(2) 0.0603(11) Uani 1 1 d .
F5 F 0.4339(3) 0.7830(4) 0.0158(2) 0.0707(13) Uani 1 1 d .
F6 F 0.3163(3) 0.7091(3) 0.0788(3) 0.0853(16) Uani 1 1 d .
P2 P 0.38734(15) 1.93896(16) 0.34360(10) 0.0555(5) Uani 1 1 d .
F7 F 0.2870(3) 1.9053(3) 0.3818(2) 0.0671(12) Uani 1 1 d .
F8 F 0.4873(4) 1.9731(4) 0.3070(2) 0.0914(16) Uani 1 1 d .
F9 F 0.3433(4) 2.0387(4) 0.3668(3) 0.1025(19) Uani 1 1 d .
F10 F 0.4311(4) 1.8979(4) 0.4119(2) 0.0924(17) Uani 1 1 d .
F11 F 0.4256(5) 1.8427(5) 0.3227(5) 0.159(4) Uani 1 1 d .
F12 F 0.3391(4) 1.9895(6) 0.2782(3) 0.132(3) Uani 1 1 d .
P3 P 0.3337(2) 1.3772(2) 0.14695(18) 0.1007(9) Uani 1 1 d .
F13 F 0.2718(7) 1.3786(7) 0.2187(4) 0.179(4) Uani 1 1 d .
F14 F 0.3977(7) 1.3750(8) 0.0784(4) 0.182(4) Uani 1 1 d .
F15 F 0.3743(12) 1.4580(12) 0.1524(8) 0.292(9) Uani 1 1 d .
F16 F 0.2865(13) 1.3066(15) 0.1360(9) 0.331(11) Uani 1 1 d .
F17 F 0.4124(11) 1.3023(13) 0.1757(7) 0.311(10) Uani 1 1 d .
F18 F 0.2478(12) 1.4597(16) 0.1189(7) 0.336(11) Uani 1 1 d .
P4 P 1.0000 1.5000 0.0000 0.223(5) Uani 1 2 d S
F19 F 1.0561(7) 1.4050(6) 0.0472(4) 0.235(6) Uani 1 1 d .
F20 F 0.9890(8) 1.5601(7) 0.0516(5) 0.237(7) Uani 1 1 d .
F21 F 0.8974(8) 1.4657(7) 0.0355(5) 0.239(7) Uani 1 1 d .
P5 P 1.1327(4) 0.3972(3) 0.4540(3) 0.0864(18) Uani 0.50 1 d P
F22 F 1.1474(12) 0.4752(7) 0.4841(8) 0.159(7) Uani 0.50 1 d P
F23 F 1.1679(11) 0.3333(9) 0.3946(7) 0.124(3) Uani 0.50 1 d P
F24 F 1.0497(10) 0.3413(9) 0.4854(9) 0.150(7) Uani 0.50 1 d P
F25 F 1.0581(11) 0.4822(9) 0.4150(7) 0.124(3) Uani 0.50 1 d P
F26 F 1.261(2) 0.409(3) 0.414(2) 0.35(2) Uani 0.50 1 d P
F27 F 1.211(3) 0.3211(17) 0.4850(15) 0.33(2) Uani 0.50 1 d P

loop_
_atom_site_aniso_label
_atom_site_aniso_U_11
_atom_site_aniso_U_22
_atom_site_aniso_U_33
_atom_site_aniso_U_23
_atom_site_aniso_U_13
_atom_site_aniso_U_12
Ru1 0.0327(3) 0.0378(3) 0.0331(3) -0.0152(2) -0.0048(2) -0.0088(2)
Ru2 0.0386(3) 0.0307(3) 0.0317(3) -0.0141(2) -0.0105(2) -0.00170(19)
Ru3 0.0423(3) 0.0274(3) 0.0457(3) -0.0085(2) -0.0132(2) -0.0007(2)
N1 0.028(2) 0.043(3) 0.041(3) -0.018(2) -0.002(2) -0.011(2)
N2 0.031(3) 0.043(3) 0.033(3) -0.016(2) 0.005(2) -0.012(2)
N3 0.027(2) 0.035(3) 0.039(3) -0.014(2) -0.009(2) -0.007(2)
N4 0.035(3) 0.037(3) 0.040(3) -0.011(2) -0.015(2) -0.008(2)
N5 0.058(4) 0.050(3) 0.037(3) -0.019(3) -0.004(3) -0.022(3)
N6 0.032(3) 0.039(3) 0.032(3) -0.016(2) -0.006(2) -0.008(2)
N7 0.050(3) 0.030(3) 0.043(3) -0.016(2) -0.025(3) 0.003(2)
N8 0.040(3) 0.038(3) 0.045(3) -0.018(2) -0.016(2) -0.005(2)
N9 0.048(3) 0.042(3) 0.030(3) -0.011(2) -0.007(2) -0.003(2)
N10 0.049(3) 0.033(3) 0.037(3) -0.014(2) -0.017(2) 0.000(2)
N11 0.042(3) 0.038(3) 0.035(3) -0.015(2) -0.005(2) -0.006(2)
N12 0.053(3) 0.039(3) 0.048(3) -0.011(3) -0.011(3) -0.006(3)
N13 0.038(3) 0.037(3) 0.043(3) -0.015(2) -0.012(2) 0.002(2)
N14 0.045(3) 0.041(3) 0.052(4) -0.004(3) -0.010(3) -0.005(2)
N15 0.061(4) 0.031(3) 0.051(4) -0.012(2) -0.024(3) 0.002(3)
N16 0.050(4) 0.028(3) 0.077(5) -0.005(3) -0.014(3) 0.000(2)
C1 0.030(3) 0.044(4) 0.066(5) -0.027(3) -0.011(3) -0.001(3)
C2 0.039(4) 0.058(4) 0.078(5) -0.047(4) -0.003(3) -0.005(3)
C3 0.033(3) 0.067(5) 0.058(4) -0.031(4) -0.004(3) -0.014(3)
C4 0.028(3) 0.057(4) 0.059(4) -0.030(3) -0.010(3) -0.006(3)
C5 0.024(3) 0.045(4) 0.040(3) -0.018(3) 0.004(2) -0.012(2)
C6 0.029(3) 0.048(4) 0.034(3) -0.016(3) 0.002(3) -0.008(3)
C7 0.034(3) 0.057(4) 0.046(4) -0.019(3) -0.003(3) -0.011(3)
C8 0.034(3) 0.053(4) 0.059(4) -0.027(3) -0.001(3) 0.000(3)
C9 0.047(4) 0.051(4) 0.055(4) -0.030(3) 0.006(3) -0.004(3)
C10 0.037(3) 0.051(4) 0.050(4) -0.031(3) 0.004(3) -0.011(3)
C11 0.024(3) 0.037(3) 0.039(3) -0.017(3) -0.011(2) -0.003(2)
C12 0.037(3) 0.039(3) 0.033(3) -0.013(3) -0.010(3) -0.006(3)
C13 0.028(3) 0.050(4) 0.046(4) -0.021(3) 0.002(3) -0.009(3)
C14 0.030(3) 0.044(4) 0.055(4) -0.021(3) -0.005(3) -0.004(3)
C15 0.031(3) 0.033(3) 0.043(4) -0.018(3) -0.008(3) -0.005(2)
C16 0.032(3) 0.037(3) 0.051(4) -0.013(3) -0.017(3) -0.006(3)
C17 0.033(3) 0.048(4) 0.071(5) -0.008(4) -0.020(3) -0.006(3)
C18 0.054(5) 0.050(5) 0.094(7) -0.006(4) -0.044(5) -0.005(4)
C19 0.081(6) 0.054(5) 0.050(4) -0.001(4) -0.035(4) -0.021(4)
C20 0.066(5) 0.042(4) 0.051(4) -0.008(3) -0.027(4) -0.018(3)
C21 0.074(5) 0.050(4) 0.037(4) -0.013(3) -0.008(4) -0.027(4)
C22 0.103(7) 0.066(5) 0.043(4) -0.008(4) -0.015(5) -0.037(5)
C23 0.120(8) 0.083(7) 0.040(5) -0.013(4) 0.010(5) -0.055(6)
C24 0.095(7) 0.088(7) 0.050(5) -0.023(5) 0.013(5) -0.049(6)
C25 0.072(5) 0.063(5) 0.041(4) -0.023(3) 0.010(4) -0.036(4)
C26 0.076(5) 0.043(4) 0.045(4) -0.016(3) -0.034(4) -0.002(3)
C27 0.103(7) 0.038(4) 0.062(5) -0.016(3) -0.052(5) 0.004(4)
C28 0.065(5) 0.078(6) 0.077(6) -0.033(5) -0.040(5) 0.030(4)
C29 0.047(4) 0.082(6) 0.067(5) -0.030(5) -0.031(4) 0.020(4)
C30 0.042(4) 0.054(4) 0.061(5) -0.033(4) -0.025(3) 0.008(3)
C31 0.038(4) 0.049(4) 0.048(4) -0.023(3) -0.020(3) 0.003(3)
C32 0.037(4) 0.074(5) 0.068(5) -0.036(4) -0.013(4) -0.003(4)
C33 0.047(4) 0.076(6) 0.073(6) -0.034(5) -0.001(4) -0.021(4)
C34 0.057(5) 0.068(5) 0.062(5) -0.024(4) -0.003(4) -0.028(4)
C35 0.044(4) 0.044(4) 0.051(4) -0.019(3) -0.014(3) -0.007(3)
C36 0.065(5) 0.052(4) 0.043(4) -0.018(3) -0.001(3) -0.025(4)
C37 0.061(5) 0.074(5) 0.044(4) -0.020(4) 0.009(4) -0.027(4)
C38 0.056(5) 0.087(6) 0.053(5) -0.031(4) 0.012(4) -0.025(4)
C39 0.081(6) 0.069(5) 0.050(5) -0.032(4) -0.006(4) -0.011(4)
C40 0.055(4) 0.041(4) 0.029(3) -0.013(3) -0.011(3) -0.003(3)
C41 0.064(4) 0.031(3) 0.036(4) -0.009(3) -0.019(3) 0.003(3)
C42 0.072(5) 0.037(4) 0.044(4) -0.015(3) -0.023(3) 0.004(3)
C43 0.104(7) 0.053(5) 0.049(5) -0.026(4) -0.040(4) 0.000(4)
C44 0.080(5) 0.048(4) 0.067(5) -0.019(4) -0.038(4) -0.009(4)
C45 0.061(4) 0.043(4) 0.045(4) -0.019(3) -0.021(3) -0.009(3)
C46 0.062(5) 0.047(4) 0.056(5) -0.020(3) -0.013(4) -0.002(3)
C47 0.077(6) 0.068(6) 0.051(5) -0.024(4) -0.005(4) -0.004(4)
C48 0.097(7) 0.094(7) 0.045(5) -0.021(5) -0.021(4) -0.014(5)
C49 0.072(5) 0.058(5) 0.047(4) -0.008(4) -0.019(4) 0.007(4)
C50 0.046(4) 0.047(4) 0.046(4) -0.012(3) -0.007(3) -0.002(3)
C51 0.045(4) 0.040(4) 0.046(4) -0.009(3) -0.011(3) -0.001(3)
C52 0.081(5) 0.039(4) 0.056(5) -0.006(3) -0.027(4) 0.008(4)
C53 0.071(5) 0.030(4) 0.068(5) -0.008(3) -0.031(4) 0.010(3)
C54 0.076(5) 0.034(4) 0.066(5) -0.019(3) -0.021(4) 0.004(3)
C55 0.055(4) 0.048(4) 0.063(5) -0.023(3) -0.030(4) 0.002(3)
C56 0.061(5) 0.055(5) 0.074(6) -0.011(4) -0.015(4) -0.017(4)
C57 0.085(7) 0.101(8) 0.087(7) 0.011(6) -0.036(6) -0.042(6)
C58 0.092(8) 0.145(11) 0.099(9) 0.043(8) -0.038(7) -0.072(8)
C59 0.094(8) 0.129(10) 0.054(6) 0.000(6) -0.001(5) -0.032(7)
C60 0.059(5) 0.054(5) 0.051(5) 0.002(4) -0.013(4) -0.010(4)
C61 0.060(5) 0.048(4) 0.043(4) -0.006(3) -0.013(4) 0.007(3)
C62 0.098(7) 0.076(6) 0.053(5) -0.016(4) -0.017(5) 0.004(5)
C63 0.126(9) 0.084(7) 0.074(7) -0.034(6) -0.051(7) 0.015(7)
C64 0.094(7) 0.057(5) 0.087(7) -0.021(5) -0.053(6) 0.005(5)
C65 0.067(5) 0.033(4) 0.064(5) -0.010(3) -0.035(4) 0.005(3)
C66 0.068(5) 0.028(4) 0.084(6) -0.007(4) -0.037(5) -0.002(3)
C67 0.071(6) 0.043(5) 0.152(10) -0.010(5) -0.053(7) -0.011(4)
C68 0.062(6) 0.065(6) 0.161(12) 0.004(7) -0.031(7) -0.026(5)
C69 0.054(5) 0.045(5) 0.140(10) -0.008(5) -0.009(6) -0.013(4)
C70 0.066(5) 0.033(4) 0.094(7) -0.002(4) -0.007(5) -0.007(4)
C71 0.037(3) 0.033(3) 0.031(3) -0.008(3) -0.004(3) -0.003(2)
C72 0.046(4) 0.027(3) 0.042(4) -0.008(3) -0.008(3) -0.002(3)
P1 0.0264(8) 0.0508(11) 0.0719(13) -0.0234(9) -0.0146(8) 0.0020(7)
F1 0.045(2) 0.089(3) 0.063(3) -0.022(2) -0.023(2) 0.019(2)
F2 0.047(2) 0.095(3) 0.091(3) -0.051(3) -0.030(2) 0.011(2)
F3 0.0335(19) 0.049(2) 0.073(3) -0.014(2) -0.0065(18) 0.0014(16)
F4 0.046(2) 0.063(3) 0.071(3) -0.015(2) -0.008(2) -0.0143(19)
F5 0.030(2) 0.097(3) 0.099(4) -0.058(3) -0.011(2) 0.001(2)
F6 0.056(3) 0.049(3) 0.141(5) -0.028(3) -0.001(3) -0.002(2)
P2 0.0601(12) 0.0718(14) 0.0404(10) -0.0233(9) -0.0078(9) -0.0132(10)
F7 0.059(3) 0.079(3) 0.073(3) -0.037(2) 0.001(2) -0.018(2)
F8 0.083(3) 0.140(5) 0.055(3) -0.019(3) -0.005(3) -0.043(3)
F9 0.085(4) 0.080(4) 0.150(6) -0.048(4) -0.014(4) -0.015(3)
F10 0.075(3) 0.141(5) 0.053(3) -0.010(3) -0.014(2) -0.024(3)
F11 0.101(5) 0.155(6) 0.271(9) -0.173(7) 0.061(5) -0.046(4)
F12 0.097(4) 0.222(8) 0.061(4) 0.002(4) -0.025(3) -0.045(5)
P3 0.089(2) 0.098(2) 0.122(3) -0.0456(19) -0.0221(19) -0.0069(17)
F13 0.163(7) 0.203(9) 0.134(7) -0.057(6) 0.046(6) -0.018(6)
F14 0.192(8) 0.228(10) 0.138(7) -0.109(7) 0.035(6) -0.042(7)
F15 0.315(16) 0.345(18) 0.334(17) -0.259(15) 0.160(14) -0.236(15)
F16 0.339(19) 0.45(2) 0.37(2) -0.230(19) 0.070(16) -0.31(2)
F17 0.283(15) 0.356(19) 0.234(13) -0.144(13) -0.142(11) 0.197(14)
F18 0.243(14) 0.37(2) 0.223(13) 0.012(14) -0.042(11) 0.133(15)
P4 0.218(7) 0.101(4) 0.147(5) 0.049(4) 0.107(5) 0.109(4)
F19 0.230(9) 0.121(6) 0.148(7) 0.054(5) 0.078(6) 0.120(6)
F20 0.245(10) 0.117(6) 0.163(8) 0.026(6) 0.101(7) 0.099(7)
F21 0.231(10) 0.118(7) 0.191(9) 0.033(6) 0.112(8) 0.063(7)
P5 0.123(4) 0.045(2) 0.117(4) 0.001(2) -0.100(4) -0.021(2)
F22 0.258(16) 0.050(6) 0.223(15) -0.041(7) -0.225(14) 0.036(8)
F23 0.175(9) 0.102(7) 0.113(7) -0.015(5) -0.090(6) -0.020(6)
F24 0.114(10) 0.068(8) 0.207(16) 0.034(9) 0.019(10) -0.034(7)
F25 0.175(9) 0.102(7) 0.113(7) -0.015(5) -0.090(6) -0.020(6)
F26 0.22(2) 0.41(5) 0.50(5) -0.39(5) -0.09(3) 0.15(3)
F27 0.52(5) 0.20(2) 0.33(3) -0.18(2) -0.39(4) 0.18(3)

loop_
_atom_type_symbol
_atom_type_description
_atom_type_scat_dispersion_real
_atom_type_scat_dispersion_imag
_atom_type_scat_source
C C 0.0033 0.0016 'International Tables Vol C Tables 4.2.6.8 and 6.1.1.4'
H H 0.0000 0.0000 'International Tables Vol C Tables 4.2.6.8 and 6.1.1.4'
N N 0.0061 0.0033 'International Tables Vol C Tables 4.2.6.8 and 6.1.1.4'
F F 0.0171 0.0103 'International Tables Vol C Tables 4.2.6.8 and 6.1.1.4'
P P 0.1023 0.0942 'International Tables Vol C Tables 4.2.6.8 and 6.1.1.4'
Ru Ru -1.2594 0.8363 'International Tables Vol C Tables 4.2.6.8 and 6.1.1.4'

loop_
_geom_angle_atom_site_label_1
_geom_angle_atom_site_label_2
_geom_angle_atom_site_label_3
_geom_angle
_geom_angle_site_symmetry_1
_geom_angle_site_symmetry_3
N4 Ru1 C71 87.0(2) . .
N4 Ru1 N2 175.6(2) . .
C71 Ru1 N2 95.1(2) . .
N4 Ru1 N3 79.56(19) . .
C71 Ru1 N3 94.8(2) . .
N2 Ru1 N3 104.03(18) . .
N4 Ru1 N5 79.1(2) . .
C71 Ru1 N5 87.1(2) . .
N2 Ru1 N5 97.1(2) . .
N3 Ru1 N5 158.5(2) . .
N4 Ru1 N1 100.41(19) . .
C71 Ru1 N1 172.4(2) . .
N2 Ru1 N1 77.53(19) . .
N3 Ru1 N1 85.34(18) . .
N5 Ru1 N1 95.6(2) . .
N11 Ru2 N6 92.59(19) . .
N11 Ru2 N10 86.74(19) . .
N6 Ru2 N10 173.8(2) . .
N11 Ru2 N8 96.5(2) . .
N6 Ru2 N8 90.45(19) . .
N10 Ru2 N8 95.7(2) . .
N11 Ru2 N7 175.5(2) . .
N6 Ru2 N7 86.53(18) . .
N10 Ru2 N7 94.61(19) . .
N8 Ru2 N7 79.2(2) . .
N11 Ru2 N9 82.7(2) . .
N6 Ru2 N9 94.6(2) . .
N10 Ru2 N9 79.2(2) . .
N8 Ru2 N9 174.9(2) . .
N7 Ru2 N9 101.8(2) . .
N15 Ru3 C72 91.0(2) . .
N15 Ru3 N12 172.8(2) . .
C72 Ru3 N12 95.9(2) . .
N15 Ru3 N14 79.3(2) . .
C72 Ru3 N14 92.5(2) . .
N12 Ru3 N14 98.2(2) . .
N15 Ru3 N16 79.2(3) . .
C72 Ru3 N16 84.9(2) . .
N12 Ru3 N16 103.6(2) . .
N14 Ru3 N16 158.2(3) . .
N15 Ru3 N13 95.4(2) . .
C72 Ru3 N13 173.4(2) . .
N12 Ru3 N13 77.7(2) . .
N14 Ru3 N13 90.0(2) . .
N16 Ru3 N13 95.0(2) . .
C1 N1 C5 117.6(5) . .
C1 N1 Ru1 126.2(4) . .
C5 N1 Ru1 115.5(4) . .
C6 N2 C10 118.6(5) . .
C6 N2 Ru1 115.9(4) . .
C10 N2 Ru1 125.2(4) . .
C11 N3 C15 118.9(5) . .
C11 N3 Ru1 128.2(4) . .
C15 N3 Ru1 112.7(4) . .
C20 N4 C16 121.6(5) . .
C20 N4 Ru1 119.2(4) . .
C16 N4 Ru1 118.7(4) . .
C21 N5 C25 117.9(6) . .
C21 N5 Ru1 113.5(4) . .
C25 N5 Ru1 128.6(5) . .
C71 N6 Ru2 170.5(5) . .
C26 N7 C30 120.0(6) . .
C26 N7 Ru2 125.3(5) . .
C30 N7 Ru2 114.5(4) . .
C35 N8 C31 118.6(6) . .
C35 N8 Ru2 125.5(4) . .
C31 N8 Ru2 115.9(4) . .
C36 N9 C40 117.1(5) . .
C36 N9 Ru2 127.1(4) . .
C40 N9 Ru2 113.9(4) . .
C41 N10 C45 119.1(5) . .
C41 N10 Ru2 115.5(4) . .
C45 N10 Ru2 125.3(4) . .
C72 N11 Ru2 166.2(5) . .
C46 N12 C50 117.4(6) . .
C46 N12 Ru3 126.1(5) . .
C50 N12 Ru3 116.4(4) . .
C55 N13 C51 118.5(5) . .
C55 N13 Ru3 125.8(4) . .
C51 N13 Ru3 115.7(4) . .
C56 N14 C60 118.8(7) . .
C56 N14 Ru3 128.4(5) . .
C60 N14 Ru3 112.9(5) . .
C61 N15 C65 122.6(6) . .
C61 N15 Ru3 118.8(5) . .
C65 N15 Ru3 118.6(5) . .
C70 N16 C66 119.3(7) . .
C70 N16 Ru3 125.9(6) . .
C66 N16 Ru3 113.3(5) . .
N1 C1 C2 123.6(6) . .
N1 C1 H1A 118.2 . .
C2 C1 H1A 118.2 . .
C3 C2 C1 118.3(6) . .
C3 C2 H2A 120.8 . .
C1 C2 H2A 120.8 . .
C2 C3 C4 119.3(6) . .
C2 C3 H3A 120.3 . .
C4 C3 H3A 120.3 . .
C3 C4 C5 119.1(6) . .
C3 C4 H4A 120.4 . .
C5 C4 H4A 120.4 . .
N1 C5 C4 121.9(5) . .
N1 C5 C6 114.3(5) . .
C4 C5 C6 123.7(6) . .
N2 C6 C7 121.5(6) . .
N2 C6 C5 115.8(5) . .
C7 C6 C5 122.7(6) . .
C8 C7 C6 118.8(6) . .
C8 C7 H7A 120.6 . .
C6 C7 H7A 120.6 . .
C9 C8 C7 118.7(6) . .
C9 C8 H8A 120.7 . .
C7 C8 H8A 120.7 . .
C8 C9 C10 120.2(6) . .
C8 C9 H9A 119.9 . .
C10 C9 H9A 119.9 . .
N2 C10 C9 122.2(6) . .
N2 C10 H10A 118.9 . .
C9 C10 H10A 118.9 . .
N3 C11 C12 122.2(5) . .
N3 C11 H11A 118.9 . .
C12 C11 H11A 118.9 . .
C11 C12 C13 119.6(6) . .
C11 C12 H12A 120.2 . .
C13 C12 H12A 120.2 . .
C12 C13 C14 118.4(5) . .
C12 C13 H13A 120.8 . .
C14 C13 H13A 120.8 . .
C15 C14 C13 120.0(5) . .
C15 C14 H14A 120.0 . .
C13 C14 H14A 120.0 . .
N3 C15 C14 120.7(6) . .
N3 C15 C16 115.7(5) . .
C14 C15 C16 123.5(5) . .
N4 C16 C17 119.8(6) . .
N4 C16 C15 112.9(5) . .
C17 C16 C15 127.2(6) . .
C16 C17 C18 118.2(7) . .
C16 C17 H17A 120.9 . .
C18 C17 H17A 120.9 . .
C19 C18 C17 120.7(7) . .
C19 C18 H18A 119.6 . .
C17 C18 H18A 119.6 . .
C18 C19 C20 119.1(7) . .
C18 C19 H19A 120.5 . .
C20 C19 H19A 120.5 . .
N4 C20 C19 120.5(7) . .
N4 C20 C21 112.1(6) . .
C19 C20 C21 127.4(7) . .
N5 C21 C22 122.0(7) . .
N5 C21 C20 115.2(6) . .
C22 C21 C20 122.7(8) . .
C23 C22 C21 118.2(9) . .
C23 C22 H22A 120.9 . .
C21 C22 H22A 120.9 . .
C24 C23 C22 120.9(8) . .
C24 C23 H23A 119.6 . .
C22 C23 H23A 119.6 . .
C23 C24 C25 118.3(9) . .
C23 C24 H24A 120.8 . .
C25 C24 H24A 120.8 . .
N5 C25 C24 122.7(8) . .
N5 C25 H25A 118.7 . .
C24 C25 H25A 118.7 . .
N7 C26 C27 121.3(8) . .
N7 C26 H26A 119.3 . .
C27 C26 H26A 119.3 . .
C26 C27 C28 118.4(8) . .
C26 C27 H27A 120.8 . .
C28 C27 H27A 120.8 . .
C29 C28 C27 118.9(7) . .
C29 C28 H28A 120.6 . .
C27 C28 H28A 120.6 . .
C28 C29 C30 122.9(8) . .
C28 C29 H29A 118.6 . .
C30 C29 H29A 118.6 . .
C29 C30 N7 118.5(7) . .
C29 C30 C31 126.2(7) . .
N7 C30 C31 115.2(5) . .
N8 C31 C32 119.8(6) . .
N8 C31 C30 115.0(6) . .
C32 C31 C30 125.1(6) . .
C33 C32 C31 120.7(7) . .
C33 C32 H32A 119.6 . .
C31 C32 H32A 119.6 . .
C32 C33 C34 120.2(7) . .
C32 C33 H33A 119.9 . .
C34 C33 H33A 119.9 . .
C33 C34 C35 118.3(8) . .
C33 C34 H34A 120.8 . .
C35 C34 H34A 120.8 . .
N8 C35 C34 122.3(6) . .
N8 C35 H35A 118.8 . .
C34 C35 H35A 118.8 . .
N9 C36 C37 124.6(6) . .
N9 C36 H36A 117.7 . .
C37 C36 H36A 117.7 . .
C36 C37 C38 117.5(7) . .
C36 C37 H37A 121.2 . .
C38 C37 H37A 121.2 . .
C37 C38 C39 119.7(7) . .
C37 C38 H38A 120.2 . .
C39 C38 H38A 120.2 . .
C40 C39 C38 119.8(7) . .
C40 C39 H39A 120.1 . .
C38 C39 H39A 120.1 . .
C39 C40 N9 121.3(6) . .
C39 C40 C41 124.6(6) . .
N9 C40 C41 114.1(5) . .
N10 C41 C42 121.7(7) . .
N10 C41 C40 115.2(5) . .
C42 C41 C40 123.1(6) . .
C43 C42 C41 118.7(7) . .
C43 C42 H42A 120.7 . .
C41 C42 H42A 120.7 . .
C42 C43 C44 120.9(6) . .
C42 C43 H43A 119.5 . .
C44 C43 H43A 119.5 . .
C43 C44 C45 117.3(7) . .
C43 C44 H44A 121.3 . .
C45 C44 H44A 121.3 . .
N10 C45 C44 122.1(7) . .
N10 C45 H45A 118.9 . .
C44 C45 H45A 118.9 . .
N12 C46 C47 123.8(7) . .
N12 C46 H46A 118.1 . .
C47 C46 H46A 118.1 . .
C48 C47 C46 119.5(8) . .
C48 C47 H47A 120.3 . .
C46 C47 H47A 120.3 . .
C47 C48 C49 118.3(8) . .
C47 C48 H48A 120.9 . .
C49 C48 H48A 120.9 . .
C48 C49 C50 120.0(7) . .
C48 C49 H49A 120.0 . .
C50 C49 H49A 120.0 . .
N12 C50 C49 121.0(6) . .
N12 C50 C51 115.4(6) . .
C49 C50 C51 123.6(6) . .
N13 C51 C52 121.5(6) . .
N13 C51 C50 114.7(5) . .
C52 C51 C50 123.8(6) . .
C51 C52 C53 118.8(7) . .
C51 C52 H52A 120.6 . .
C53 C52 H52A 120.6 . .
C54 C53 C52 118.7(6) . .
C54 C53 H53A 120.6 . .
C52 C53 H53A 120.6 . .
C53 C54 C55 119.7(7) . .
C53 C54 H54A 120.1 . .
C55 C54 H54A 120.1 . .
N13 C55 C54 122.6(7) . .
N13 C55 H55A 118.7 . .
C54 C55 H55A 118.7 . .
N14 C56 C57 124.8(9) . .
N14 C56 H56A 117.6 . .
C57 C56 H56A 117.6 . .
C58 C57 C56 116.5(10) . .
C58 C57 H57A 121.7 . .
C56 C57 H57A 121.7 . .
C57 C58 C59 121.1(10) . .
C57 C58 H58A 119.4 . .
C59 C58 H58A 119.4 . .
C58 C59 C60 118.4(9) . .
C58 C59 H59A 120.8 . .
C60 C59 H59A 120.8 . .
N14 C60 C59 120.2(8) . .
N14 C60 C61 116.0(7) . .
C59 C60 C61 123.7(8) . .
N15 C61 C62 119.1(8) . .
N15 C61 C60 112.9(6) . .
C62 C61 C60 128.0(8) . .
C63 C62 C61 119.0(9) . .
C63 C62 H62A 120.5 . .
C61 C62 H62A 120.5 . .
C64 C63 C62 122.1(9) . .
C64 C63 H63A 119.0 . .
C62 C63 H63A 119.0 . .
C63 C64 C65 117.2(9) . .
C63 C64 H64A 121.4 . .
C65 C64 H64A 121.4 . .
N15 C65 C64 119.9(8) . .
N15 C65 C66 112.5(6) . .
C64 C65 C66 127.6(8) . .
N16 C66 C67 119.2(9) . .
N16 C66 C65 115.4(7) . .
C67 C66 C65 125.1(8) . .
C68 C67 C66 122.4(10) . .
C68 C67 H67A 118.8 . .
C66 C67 H67A 118.8 . .
C69 C68 C67 118.0(10) . .
C69 C68 H68A 121.0 . .
C67 C68 H68A 121.0 . .
C68 C69 C70 120.2(10) . .
C68 C69 H69A 119.9 . .
C70 C69 H69A 119.9 . .
N16 C70 C69 120.7(9) . .
N16 C70 H70A 119.6 . .
C69 C70 H70A 119.6 . .
N6 C71 Ru1 173.5(5) . .
N11 C72 Ru3 172.8(6) . .
F6 P1 F5 88.1(3) . .
F6 P1 F3 90.6(2) . .
F5 P1 F3 178.4(3) . .
F6 P1 F1 93.7(3) . .
F5 P1 F1 90.5(2) . .
F3 P1 F1 90.5(2) . .
F6 P1 F4 178.2(3) . .
F5 P1 F4 91.3(3) . .
F3 P1 F4 90.0(2) . .
F1 P1 F4 88.0(3) . .
F6 P1 F2 90.0(3) . .
F5 P1 F2 89.7(2) . .
F3 P1 F2 89.4(2) . .
F1 P1 F2 176.3(3) . .
F4 P1 F2 88.3(3) . .
F11 P2 F12 91.7(5) . .
F11 P2 F10 94.1(5) . .
F12 P2 F10 174.1(4) . .
F11 P2 F8 90.3(3) . .
F12 P2 F8 91.3(3) . .
F10 P2 F8 89.1(3) . .
F11 P2 F7 90.5(3) . .
F12 P2 F7 89.5(3) . .
F10 P2 F7 90.0(3) . .
F8 P2 F7 178.8(3) . .
F11 P2 F9 177.8(4) . .
F12 P2 F9 88.1(4) . .
F10 P2 F9 86.0(3) . .
F8 P2 F9 91.8(3) . .
F7 P2 F9 87.3(3) . .
F17 P3 F16 93.2(12) . .
F17 P3 F15 93.4(11) . .
F16 P3 F15 173.2(12) . .
F17 P3 F14 85.6(7) . .
F16 P3 F14 87.0(7) . .
F15 P3 F14 91.6(6) . .
F17 P3 F18 177.4(9) . .
F16 P3 F18 88.4(11) . .
F15 P3 F18 85.2(12) . .
F14 P3 F18 96.6(7) . .
F17 P3 F13 92.5(7) . .
F16 P3 F13 94.5(7) . .
F15 P3 F13 87.2(6) . .
F14 P3 F13 177.7(6) . .
F18 P3 F13 85.2(6) . .
F20 P4 F20 180.0(4) 2_785 .
F20 P4 F19 87.9(5) 2_785 .
F20 P4 F19 92.1(5) . .
F20 P4 F19 92.1(5) 2_785 2_785
F20 P4 F19 87.9(5) . 2_785
F19 P4 F19 179.996(2) . 2_785
F20 P4 F21 91.4(6) 2_785 2_785
F20 P4 F21 88.6(6) . 2_785
F19 P4 F21 91.1(5) . 2_785
F19 P4 F21 88.9(5) 2_785 2_785
F20 P4 F21 88.6(6) 2_785 .
F20 P4 F21 91.4(6) . .
F19 P4 F21 88.9(5) . .
F19 P4 F21 91.1(5) 2_785 .
F21 P4 F21 179.998(2) 2_785 .
F27 P5 F24 96.7(18) . .
F27 P5 F22 94.4(9) . .
F24 P5 F22 121.4(11) . .
F27 P5 F25 174(2) . .
F24 P5 F25 88.9(8) . .
F22 P5 F25 84.8(6) . .
F27 P5 F23 80.9(9) . .
F24 P5 F23 88.9(9) . .
F22 P5 F23 149.7(10) . .
F25 P5 F23 96.8(7) . .
F27 P5 F26 64.0(16) . .
F24 P5 F26 154.5(12) . .
F22 P5 F26 78.6(11) . .
F25 P5 F26 110.0(15) . .
F23 P5 F26 72.4(9) . .

loop_
_geom_bond_atom_site_label_1
_geom_bond_atom_site_label_2
_geom_bond_distance
_geom_bond_site_symmetry_2
Ru1 N4 1.966(5) .
Ru1 C71 1.982(6) .
Ru1 N2 2.084(5) .
Ru1 N3 2.089(5) .
Ru1 N5 2.090(5) .
Ru1 N1 2.092(5) .
Ru2 N11 2.026(5) .
Ru2 N6 2.036(5) .
Ru2 N10 2.044(5) .
Ru2 N8 2.047(5) .
Ru2 N7 2.048(5) .
Ru2 N9 2.054(5) .
Ru3 N15 1.981(6) .
Ru3 C72 1.992(6) .
Ru3 N12 2.063(6) .
Ru3 N14 2.065(6) .
Ru3 N16 2.079(6) .
Ru3 N13 2.097(5) .
N1 C1 1.331(7) .
N1 C5 1.357(7) .
N2 C6 1.332(8) .
N2 C10 1.348(7) .
N3 C11 1.336(7) .
N3 C15 1.376(7) .
N4 C20 1.340(8) .
N4 C16 1.369(8) .
N5 C21 1.338(9) .
N5 C25 1.340(9) .
N6 C71 1.164(7) .
N7 C26 1.360(8) .
N7 C30 1.384(9) .
N8 C35 1.344(8) .
N8 C31 1.352(7) .
N9 C36 1.347(8) .
N9 C40 1.381(7) .
N10 C41 1.345(8) .
N10 C45 1.350(8) .
N11 C72 1.151(7) .
N12 C46 1.348(8) .
N12 C50 1.348(8) .
N13 C55 1.329(8) .
N13 C51 1.348(8) .
N14 C56 1.314(9) .
N14 C60 1.362(9) .
N15 C61 1.331(9) .
N15 C65 1.368(9) .
N16 C70 1.332(10) .
N16 C66 1.374(10) .
C1 C2 1.388(9) .
C1 H1A 0.9500 .
C2 C3 1.371(9) .
C2 H2A 0.9500 .
C3 C4 1.382(9) .
C3 H3A 0.9500 .
C4 C5 1.387(8) .
C4 H4A 0.9500 .
C5 C6 1.465(8) .
C6 C7 1.411(8) .
C7 C8 1.402(9) .
C7 H7A 0.9500 .
C8 C9 1.342(10) .
C8 H8A 0.9500 .
C9 C10 1.391(9) .
C9 H9A 0.9500 .
C10 H10A 0.9500 .
C11 C12 1.375(8) .
C11 H11A 0.9500 .
C12 C13 1.385(8) .
C12 H12A 0.9500 .
C13 C14 1.388(9) .
C13 H13A 0.9500 .
C14 C15 1.376(8) .
C14 H14A 0.9500 .
C15 C16 1.460(9) .
C16 C17 1.388(8) .
C17 C18 1.399(10) .
C17 H17A 0.9500 .
C18 C19 1.376(11) .
C18 H18A 0.9500 .
C19 C20 1.379(10) .
C19 H19A 0.9500 .
C20 C21 1.510(10) .
C21 C22 1.372(10) .
C22 C23 1.368(12) .
C22 H22A 0.9500 .
C23 C24 1.341(13) .
C23 H23A 0.9500 .
C24 C25 1.368(10) .
C24 H24A 0.9500 .
C25 H25A 0.9500 .
C26 C27 1.379(10) .
C26 H26A 0.9500 .
C27 C28 1.406(12) .
C27 H27A 0.9500 .
C28 C29 1.349(12) .
C28 H28A 0.9500 .
C29 C30 1.361(9) .
C29 H29A 0.9500 .
C30 C31 1.447(10) .
C31 C32 1.394(10) .
C32 C33 1.339(11) .
C32 H32A 0.9500 .
C33 C34 1.355(10) .
C33 H33A 0.9500 .
C34 C35 1.389(10) .
C34 H34A 0.9500 .
C35 H35A 0.9500 .
C36 C37 1.379(9) .
C36 H36A 0.9500 .
C37 C38 1.387(10) .
C37 H37A 0.9500 .
C38 C39 1.389(11) .
C38 H38A 0.9500 .
C39 C40 1.378(10) .
C39 H39A 0.9500 .
C40 C41 1.474(9) .
C41 C42 1.392(9) .
C42 C43 1.364(11) .
C42 H42A 0.9500 .
C43 C44 1.392(11) .
C43 H43A 0.9500 .
C44 C45 1.396(9) .
C44 H44A 0.9500 .
C45 H45A 0.9500 .
C46 C47 1.360(10) .
C46 H46A 0.9500 .
C47 C48 1.359(12) .
C47 H47A 0.9500 .
C48 C49 1.387(11) .
C48 H48A 0.9500 .
C49 C50 1.392(10) .
C49 H49A 0.9500 .
C50 C51 1.469(9) .
C51 C52 1.392(9) .
C52 C53 1.401(10) .
C52 H52A 0.9500 .
C53 C54 1.351(10) .
C53 H53A 0.9500 .
C54 C55 1.385(9) .
C54 H54A 0.9500 .
C55 H55A 0.9500 .
C56 C57 1.396(12) .
C56 H56A 0.9500 .
C57 C58 1.350(15) .
C57 H57A 0.9500 .
C58 C59 1.398(15) .
C58 H58A 0.9500 .
C59 C60 1.401(12) .
C59 H59A 0.9500 .
C60 C61 1.465(11) .
C61 C62 1.393(11) .
C62 C63 1.381(14) .
C62 H62A 0.9500 .
C63 C64 1.369(14) .
C63 H63A 0.9500 .
C64 C65 1.401(11) .
C64 H64A 0.9500 .
C65 C66 1.463(11) .
C66 C67 1.382(11) .
C67 C68 1.370(14) .
C67 H67A 0.9500 .
C68 C69 1.333(15) .
C68 H68A 0.9500 .
C69 C70 1.436(12) .
C69 H69A 0.9500 .
C70 H70A 0.9500 .
P1 F6 1.585(5) .
P1 F5 1.586(4) .
P1 F3 1.592(4) .
P1 F1 1.593(5) .
P1 F4 1.599(5) .
P1 F2 1.609(5) .
P2 F11 1.534(6) .
P2 F12 1.553(6) .
P2 F10 1.567(5) .
P2 F8 1.594(5) .
P2 F7 1.603(5) .
P2 F9 1.611(6) .
P3 F17 1.439(10) .
P3 F16 1.466(10) .
P3 F15 1.491(10) .
P3 F14 1.529(8) .
P3 F18 1.552(11) .
P3 F13 1.571(8) .
P4 F20 1.549(13) 2_785
P4 F20 1.549(13) .
P4 F19 1.574(6) .
P4 F19 1.574(6) 2_785
P4 F21 1.623(11) 2_785
P4 F21 1.623(11) .
P5 F27 1.461(17) .
P5 F24 1.535(13) .
P5 F22 1.541(11) .
P5 F25 1.552(13) .
P5 F23 1.692(14) .
P5 F26 1.87(4) .
